data_7241542
loop_
_publ_author_name
'Chojnacki, Jaros\/law'
'Mo\'nka, Micha\/l'
'Serdiuk, Illia E.'
'Bojarski, Piotr'
'Po\/lo\'nski, Tadeusz'
'Olszewska, Teresa'

_publ_section_title
;
 Copper(i) halide cluster-based coordination polymers modulated by chiral
 ditopic dithiodianthranilide ligands: synthesis, crystal structure and
 photoluminescence
;
_journal_issue 2
_journal_name_full CrystEngComm
_journal_page_first 299
_journal_page_last 307
_journal_paper_doi 10.1039/D0CE01589J
_journal_volume 23
_journal_year 2021
_chemical_formula_moiety 'C32 H28 Br3 Cu3 N4 S4, C2 H3 N'
_chemical_formula_sum 'C34 H31 Br3 Cu3 N5 S4'
_chemical_formula_weight 1068.23
_space_group_crystal_system monoclinic
_space_group_IT_number 4
_space_group_name_Hall 'P 2yb'
_space_group_name_H-M_alt 'P 1 21 1'
_atom_sites_solution_hydrogens geom
_atom_sites_solution_primary direct
_atom_sites_solution_secondary difmap
_audit_creation_date 2020-06-15
_audit_creation_method
;
Olex2 1.2
(compiled 2018.05.29 svn.r3508 for OlexSys, GUI svn.r5506)
;
_audit_update_record
;
2020-07-02 deposited with the CCDC.	2020-11-06 downloaded from the CCDC.
;
_cell_angle_alpha 90.00
_cell_angle_beta 95.007(3)
_cell_angle_gamma 90
_cell_formula_units_Z 2
_cell_length_a 8.7415(4)
_cell_length_b 17.1309(8)
_cell_length_c 13.1531(6)
_cell_measurement_reflns_used 22871
_cell_measurement_temperature 120
_cell_measurement_theta_max 29.42
_cell_measurement_theta_min 1.95
_cell_volume 1962.16(16)
_computing_cell_refinement 'X-Area Recipe 1.33.0.0 (STOE, 2015)'
_computing_data_collection 'X-Area WinXpose 2.0.22.0 (STOE, 2016)'
_computing_data_reduction 'X-Area Integrate 1.72.0.0 (STOE, 2018) X-Area X-Red32 1.63.4.0 (STOE, 2017)'
_computing_molecular_graphics 'Olex2 (Dolomanov et al., 2009)'
_computing_publication_material 'Olex2 (Dolomanov et al., 2009)'
_computing_structure_refinement 'ShelXL (Sheldrick, 2015)'
_computing_structure_solution 'ShelXT (Sheldrick, 2015)'
_diffrn_ambient_temperature 120.0
_diffrn_detector_area_resol_mean 6.67
_diffrn_measured_fraction_theta_full 1.000
_diffrn_measured_fraction_theta_max 1.000
_diffrn_measurement_device_type 'STOE IPDS 2T'
_diffrn_measurement_method 'rotation method, \w scans'
_diffrn_radiation_type MoK\a
_diffrn_radiation_wavelength 0.71073
_diffrn_reflns_av_R_equivalents 0.0860
_diffrn_reflns_av_unetI/netI 0.0766
_diffrn_reflns_Laue_measured_fraction_full 1.000
_diffrn_reflns_Laue_measured_fraction_max 1.000
_diffrn_reflns_limit_h_max 10
_diffrn_reflns_limit_h_min -10
_diffrn_reflns_limit_k_max 21
_diffrn_reflns_limit_k_min -21
_diffrn_reflns_limit_l_max 16
_diffrn_reflns_limit_l_min -16
_diffrn_reflns_number 19182
_diffrn_reflns_point_group_measured_fraction_full 1.000
_diffrn_reflns_point_group_measured_fraction_max 1.000
_diffrn_reflns_theta_full 25.242
_diffrn_reflns_theta_max 25.995
_diffrn_reflns_theta_min 1.957
_diffrn_source 'GeniX Mo, 0.05 x 0.05 mm2 microfocus'
_exptl_absorpt_coefficient_mu 4.911
_exptl_absorpt_correction_T_max 0.5350
_exptl_absorpt_correction_T_min 0.1866
_exptl_absorpt_correction_type integration
_exptl_absorpt_process_details
'STOE X-Red32, absorption correction by Gaussian integration, analogous to P. Coppens, "The Evaluation of Absorption and Extinction in Single-Crystal Structure Analysis", published in F. R. Ahmed (Editor), "Crystallographic Computing", Munksgaard, Copenhagen (1970), 255 - 270'
_exptl_crystal_colour yellow
_exptl_crystal_colour_primary yellow
_exptl_crystal_density_diffrn 1.808
_exptl_crystal_density_method 'not measured'
_exptl_crystal_description block
_exptl_crystal_F_000 1052
_exptl_crystal_size_max 0.41
_exptl_crystal_size_mid 0.08
_exptl_crystal_size_min 0.05
_refine_diff_density_max 4.185
_refine_diff_density_min -1.421
_refine_diff_density_rms 0.260
_refine_ls_abs_structure_details
;
 Classical Flack method preferred over Parsons because s.u. lower.
;
_refine_ls_abs_structure_Flack 0.00(3)
_refine_ls_extinction_method none
_refine_ls_goodness_of_fit_ref 1.035
_refine_ls_hydrogen_treatment constr
_refine_ls_matrix_type full
_refine_ls_number_parameters 447
_refine_ls_number_reflns 7709
_refine_ls_number_restraints 1
_refine_ls_restrained_S_all 1.035
_refine_ls_R_factor_all 0.1300
_refine_ls_R_factor_gt 0.1047
_refine_ls_shift/su_max 0.000
_refine_ls_shift/su_mean 0.000
_refine_ls_structure_factor_coef Fsqd
_refine_ls_weighting_details 'w=1/[\s^2^(Fo^2^)+(0.1897P)^2^+10.6517P] where P=(Fo^2^+2Fc^2^)/3'
_refine_ls_weighting_scheme calc
_refine_ls_wR_factor_gt 0.2592
_refine_ls_wR_factor_ref 0.2926
_reflns_Friedel_coverage 0.932
_reflns_Friedel_fraction_full 1.000
_reflns_Friedel_fraction_max 1.000
_reflns_number_gt 5814
_reflns_number_total 7709
_reflns_threshold_expression 'I > 2\s(I)'
_cod_data_source_file d0ce01589j2.cif
_cod_data_source_block 4
_cod_depositor_comments 'Adding full bibliography for 7241541--7241550.cif.'
_cod_database_code 7241542
_shelx_shelxl_version_number 2018/3
_shelx_space_group_comment
;
The symmetry employed for this shelxl refinement is uniquely defined
by the following loop, which should always be used as a source of
symmetry information in preference to the above space-group names.
They are only intended as comments.
;
_shelx_estimated_absorpt_t_max 0.791
_shelx_estimated_absorpt_t_min 0.238
_olex2_refinement_description
;
1. Fixed Uiso
 At 1.2 times of:
  All C(H) groups
 At 1.5 times of:
  All C(H,H,H) groups
2.a Aromatic/amide H refined with riding coordinates:
 C3(H3), C4(H4), C5(H5), C6(H6), C11(H11), C12(H12), C13(H13), C14(H14),
 C19(H19), C20(H20), C21(H21), C22(H22), C27(H27), C28(H28), C29(H29), C30(H30)
2.b Idealised Me refined as rotating group:
 C8(H8A,H8B,H8C), C16(H16A,H16B,H16C), C24(H24A,H24B,H24C), C32(H32A,H32B,
 H32C), C34(H34A,H34B,H34C)
;
_olex2_submission_special_instructions 'No special instructions were received'

loop_
_space_group_symop_operation_xyz
'x, y, z'
'-x, y+1/2, -z'

loop_
_atom_site_label
_atom_site_type_symbol
_atom_site_fract_x
_atom_site_fract_y
_atom_site_fract_z
_atom_site_U_iso_or_equiv
_atom_site_adp_type
_atom_site_occupancy
_atom_site_site_symmetry_order
_atom_site_calc_flag
_atom_site_refinement_flags_posn
_atom_site_refinement_flags_adp
_atom_site_refinement_flags_occupancy
_atom_site_disorder_assembly
_atom_site_disorder_group
Br1 Br 0.0953(3) 0.29999(14) 0.31854(19) 0.0490(5) Uani 1 1 d . . . . .
Br2 Br 0.4311(3) 0.42516(12) 0.19249(19) 0.0531(7) Uani 1 1 d . . . . .
Br3 Br 0.3912(3) 0.17470(12) 0.16822(19) 0.0516(6) Uani 1 1 d . . . . .
Cu1 Cu 0.2182(3) 0.44158(16) 0.3014(2) 0.0535(8) Uani 1 1 d . . . . .
Cu2 Cu -0.1594(3) 0.65741(15) -0.2625(2) 0.0509(8) Uani 1 1 d . . . . .
Cu3 Cu 0.3218(4) 0.3013(2) 0.2221(3) 0.0583(8) Uani 1 1 d . . . . .
S1 S 0.2403(7) 0.4822(3) 0.4648(5) 0.0526(15) Uani 1 1 d . . . . .
S2 S 0.7912(7) 0.6261(3) 0.5684(5) 0.0519(14) Uani 1 1 d . . . . .
S3 S 0.0618(7) 0.6102(4) -0.1838(5) 0.0540(15) Uani 1 1 d . . . . .
S4 S -0.0030(7) 0.4774(3) 0.2054(5) 0.0500(14) Uani 1 1 d . . . . .
N1 N 0.450(2) 0.4798(11) 0.6223(15) 0.054(5) Uani 1 1 d . . . . .
N2 N 0.692(2) 0.5036(11) 0.4590(16) 0.050(5) Uani 1 1 d . . . . .
N3 N 0.211(2) 0.6076(12) -0.0011(15) 0.050(5) Uani 1 1 d . . . . .
N4 N -0.102(2) 0.5966(10) 0.0895(15) 0.045(4) Uani 1 1 d . . . . .
C1 C 0.406(3) 0.4532(13) 0.5288(17) 0.047(5) Uani 1 1 d . . . . .
C2 C 0.510(2) 0.3992(12) 0.4814(16) 0.041(5) Uani 1 1 d . . . . .
C3 C 0.466(2) 0.3210(12) 0.4646(18) 0.045(5) Uani 1 1 d . . . . .
H3 H 0.372224 0.302545 0.486742 0.054 Uiso 1 1 calc R . . . .
C4 C 0.559(3) 0.2716(14) 0.4165(18) 0.051(6) Uani 1 1 d . . . . .
H4 H 0.530606 0.218243 0.409382 0.061 Uiso 1 1 calc R . . . .
C5 C 0.692(3) 0.2961(14) 0.378(2) 0.054(6) Uani 1 1 d . . . . .
H5 H 0.751131 0.260662 0.341818 0.065 Uiso 1 1 calc R . . . .
C6 C 0.742(3) 0.3747(13) 0.3928(19) 0.053(6) Uani 1 1 d . . . . .
H6 H 0.835094 0.393253 0.369072 0.064 Uiso 1 1 calc R . . . .
C7 C 0.646(2) 0.4227(13) 0.4444(16) 0.044(5) Uani 1 1 d . . . . .
C8 C 0.694(3) 0.5527(13) 0.3644(18) 0.052(6) Uani 1 1 d . . . . .
H8A H 0.615890 0.593827 0.365670 0.078 Uiso 1 1 calc GR . . . .
H8B H 0.670529 0.519792 0.304053 0.078 Uiso 1 1 calc GR . . . .
H8C H 0.795161 0.576420 0.361833 0.078 Uiso 1 1 calc GR . . . .
C9 C 0.736(2) 0.5336(13) 0.5525(18) 0.046(5) Uani 1 1 d . . . . .
C10 C 0.733(3) 0.4815(12) 0.6413(19) 0.053(6) Uani 1 1 d . . . . .
C11 C 0.870(2) 0.4572(14) 0.6942(19) 0.050(5) Uani 1 1 d . . . . .
H11 H 0.964438 0.471075 0.669029 0.060 Uiso 1 1 calc R . . . .
C12 C 0.870(3) 0.4152(13) 0.779(2) 0.055(6) Uani 1 1 d . . . . .
H12 H 0.965389 0.401159 0.815249 0.066 Uiso 1 1 calc R . . . .
C13 C 0.734(3) 0.3918(13) 0.816(2) 0.064(8) Uani 1 1 d . . . . .
H13 H 0.734997 0.360482 0.875368 0.076 Uiso 1 1 calc R . . . .
C14 C 0.591(3) 0.4149(16) 0.764(2) 0.061(6) Uani 1 1 d . . . . .
H14 H 0.496456 0.401763 0.789276 0.073 Uiso 1 1 calc R . . . .
C15 C 0.596(3) 0.4570(12) 0.6746(18) 0.048(5) Uani 1 1 d . . . . .
C16 C 0.356(3) 0.5322(16) 0.6746(19) 0.057(6) Uani 1 1 d . . . . .
H16A H 0.265843 0.503951 0.695215 0.086 Uiso 1 1 calc GR . . . .
H16B H 0.321760 0.575239 0.629088 0.086 Uiso 1 1 calc GR . . . .
H16C H 0.414817 0.553022 0.735335 0.086 Uiso 1 1 calc GR . . . .
C17 C 0.096(2) 0.6365(12) -0.0610(16) 0.042(5) Uani 1 1 d . . . . .
C18 C -0.001(3) 0.6965(12) -0.0173(17) 0.048(6) Uani 1 1 d . . . . .
C19 C -0.005(3) 0.7759(13) -0.0522(18) 0.048(5) Uani 1 1 d . . . . .
H19 H 0.060331 0.792918 -0.101786 0.058 Uiso 1 1 calc R . . . .
C20 C -0.106(3) 0.8267(13) -0.0125(18) 0.049(5) Uani 1 1 d . . . . .
H20 H -0.108157 0.879234 -0.035824 0.058 Uiso 1 1 calc R . . . .
C21 C -0.201(3) 0.8061(15) 0.057(2) 0.056(6) Uani 1 1 d . . . . .
H21 H -0.269935 0.843333 0.081132 0.067 Uiso 1 1 calc R . . . .
C22 C -0.198(2) 0.7302(11) 0.0952(18) 0.042(5) Uani 1 1 d . . . . .
H22 H -0.262504 0.715460 0.146545 0.050 Uiso 1 1 calc R . . . .
C23 C -0.100(3) 0.6764(12) 0.0565(17) 0.046(5) Uani 1 1 d . . . . .
C24 C -0.239(3) 0.5494(15) 0.058(2) 0.053(6) Uani 1 1 d . . . . .
H24A H -0.299119 0.574941 0.001288 0.079 Uiso 1 1 calc GR . . . .
H24B H -0.302722 0.544426 0.116050 0.079 Uiso 1 1 calc GR . . . .
H24C H -0.207804 0.497377 0.037297 0.079 Uiso 1 1 calc GR . . . .
C25 C 0.010(3) 0.5670(12) 0.1544(17) 0.045(5) Uani 1 1 d . . . . .
C26 C 0.152(3) 0.6156(12) 0.1768(19) 0.050(6) Uani 1 1 d . . . . .
C27 C 0.191(3) 0.6384(13) 0.2790(18) 0.048(5) Uani 1 1 d . . . . .
H27 H 0.129562 0.623470 0.331756 0.057 Uiso 1 1 calc R . . . .
C28 C 0.325(3) 0.6842(15) 0.300(2) 0.063(7) Uani 1 1 d . . . . .
H28 H 0.349189 0.703432 0.367382 0.075 Uiso 1 1 calc R . . . .
C29 C 0.416(3) 0.7005(15) 0.229(3) 0.064(8) Uani 1 1 d . . . . .
H29 H 0.508607 0.728172 0.246244 0.077 Uiso 1 1 calc R . . . .
C30 C 0.377(3) 0.6770(16) 0.124(2) 0.060(6) Uani 1 1 d . . . . .
H30 H 0.441004 0.689578 0.071677 0.072 Uiso 1 1 calc R . . . .
C31 C 0.243(2) 0.6355(11) 0.1048(19) 0.045(5) Uani 1 1 d . . . . .
C32 C 0.313(3) 0.5476(13) -0.039(2) 0.054(6) Uani 1 1 d . . . . .
H32A H 0.376585 0.570923 -0.088282 0.081 Uiso 1 1 calc GR . . . .
H32B H 0.250825 0.505450 -0.071091 0.081 Uiso 1 1 calc GR . . . .
H32C H 0.379249 0.526560 0.018932 0.081 Uiso 1 1 calc GR . . . .
N5 N 0.257(3) 0.3239(17) 0.692(2) 0.084(8) Uani 1 1 d . . . . .
C33 C 0.145(3) 0.3089(16) 0.643(2) 0.055(6) Uani 1 1 d . . . . .
C34 C 0.004(3) 0.2896(18) 0.583(2) 0.064(7) Uani 1 1 d . . . . .
H34A H -0.016827 0.328582 0.529143 0.096 Uiso 1 1 calc GR . . . .
H34B H -0.081226 0.289385 0.627288 0.096 Uiso 1 1 calc GR . . . .
H34C H 0.012860 0.237909 0.552567 0.096 Uiso 1 1 calc GR . . . .

loop_
_atom_site_aniso_label
_atom_site_aniso_U_11
_atom_site_aniso_U_22
_atom_site_aniso_U_33
_atom_site_aniso_U_23
_atom_site_aniso_U_13
_atom_site_aniso_U_12
Br1 0.0513(12) 0.0333(9) 0.0592(13) 0.0014(9) -0.0126(9) 0.0013(8)
Br2 0.0534(13) 0.0414(13) 0.0602(14) 0.0038(10) -0.0190(11) -0.0027(9)
Br3 0.0521(13) 0.0386(12) 0.0600(14) -0.0017(9) -0.0176(11) 0.0017(9)
Cu1 0.0582(16) 0.0376(15) 0.0595(17) 0.0006(12) -0.0254(13) 0.0034(12)
Cu2 0.0540(16) 0.0370(15) 0.0572(17) -0.0019(12) -0.0203(13) -0.0008(12)
Cu3 0.0626(18) 0.0376(13) 0.072(2) 0.0017(14) -0.0120(14) 0.0006(13)
S1 0.051(3) 0.042(3) 0.060(4) -0.006(3) -0.022(3) 0.008(2)
S2 0.061(3) 0.033(3) 0.057(3) -0.001(2) -0.022(3) -0.003(2)
S3 0.057(3) 0.045(3) 0.055(4) -0.004(3) -0.022(3) 0.005(2)
S4 0.051(3) 0.036(3) 0.059(3) 0.007(2) -0.022(3) -0.001(2)
N1 0.066(12) 0.032(9) 0.056(12) -0.010(8) -0.035(9) -0.001(8)
N2 0.050(10) 0.035(9) 0.061(12) -0.004(8) -0.024(9) -0.001(7)
N3 0.031(9) 0.060(12) 0.055(12) 0.000(9) -0.015(8) 0.011(8)
N4 0.040(9) 0.033(9) 0.059(11) -0.008(8) -0.023(8) 0.005(7)
C1 0.064(14) 0.037(11) 0.038(11) -0.004(9) -0.009(10) -0.011(10)
C2 0.043(11) 0.037(10) 0.038(11) 0.005(8) -0.022(9) -0.005(8)
C3 0.036(10) 0.036(11) 0.059(13) 0.007(9) -0.014(9) -0.003(8)
C4 0.055(13) 0.044(12) 0.049(13) -0.004(10) -0.020(10) -0.013(10)
C5 0.052(13) 0.033(10) 0.075(16) -0.005(11) -0.018(11) 0.000(10)
C6 0.062(14) 0.034(11) 0.059(14) 0.005(10) -0.023(11) 0.001(10)
C7 0.041(11) 0.045(11) 0.041(11) 0.010(9) -0.018(8) -0.002(9)
C8 0.073(15) 0.037(11) 0.043(12) -0.005(9) -0.017(11) -0.001(10)
C9 0.030(10) 0.048(12) 0.058(13) 0.007(10) -0.010(9) -0.004(9)
C10 0.074(16) 0.026(10) 0.055(14) 0.014(9) -0.019(11) -0.010(10)
C11 0.033(10) 0.048(13) 0.064(15) -0.003(11) -0.017(10) 0.005(9)
C12 0.053(13) 0.036(11) 0.070(16) 0.005(11) -0.028(11) 0.004(10)
C13 0.10(2) 0.033(11) 0.056(15) 0.006(10) -0.037(14) -0.008(12)
C14 0.064(15) 0.057(15) 0.057(15) -0.021(12) -0.017(12) -0.006(12)
C15 0.053(12) 0.031(10) 0.054(13) 0.000(9) -0.030(10) 0.000(9)
C16 0.054(13) 0.057(15) 0.056(14) -0.012(11) -0.019(11) -0.008(11)
C17 0.042(11) 0.041(11) 0.038(11) -0.010(8) -0.022(8) -0.001(8)
C18 0.055(13) 0.034(10) 0.049(13) -0.001(9) -0.031(10) -0.003(9)
C19 0.048(12) 0.038(11) 0.053(13) 0.003(10) -0.026(10) -0.003(9)
C20 0.056(13) 0.036(11) 0.050(13) 0.000(9) -0.018(10) 0.000(10)
C21 0.050(13) 0.040(11) 0.073(16) -0.012(12) -0.027(11) 0.004(10)
C22 0.034(10) 0.032(10) 0.059(13) 0.003(9) -0.004(9) 0.003(7)
C23 0.048(12) 0.034(10) 0.048(12) 0.005(9) -0.029(10) 0.002(9)
C24 0.055(13) 0.049(13) 0.053(13) -0.003(10) -0.007(11) -0.017(10)
C25 0.049(12) 0.037(11) 0.046(12) 0.005(9) -0.023(9) 0.001(9)
C26 0.045(12) 0.031(10) 0.067(15) -0.003(10) -0.031(11) 0.000(9)
C27 0.054(13) 0.038(12) 0.049(13) 0.002(9) -0.004(10) 0.007(9)
C28 0.058(15) 0.041(13) 0.083(19) 0.003(13) -0.031(14) 0.008(11)
C29 0.056(15) 0.040(13) 0.09(2) -0.011(13) -0.034(15) -0.007(11)
C30 0.041(12) 0.054(14) 0.081(18) 0.010(13) -0.011(11) -0.003(10)
C31 0.042(11) 0.020(9) 0.068(15) -0.003(9) -0.017(10) 0.001(7)
C32 0.050(13) 0.029(10) 0.080(17) -0.001(10) -0.014(11) 0.010(9)
N5 0.059(14) 0.083(19) 0.10(2) 0.021(15) -0.031(13) -0.009(12)
C33 0.052(14) 0.047(13) 0.066(16) 0.007(12) 0.003(12) -0.005(11)
C34 0.065(16) 0.069(18) 0.057(16) 0.000(13) -0.005(12) 0.006(13)

loop_
_atom_type_symbol
_atom_type_description
_atom_type_scat_dispersion_real
_atom_type_scat_dispersion_imag
_atom_type_scat_source
C C 0.0033 0.0016 'International Tables Vol C Tables 4.2.6.8 and 6.1.1.4'
H H 0.0000 0.0000 'International Tables Vol C Tables 4.2.6.8 and 6.1.1.4'
Br Br -0.2901 2.4595 'International Tables Vol C Tables 4.2.6.8 and 6.1.1.4'
Cu Cu 0.3201 1.2651 'International Tables Vol C Tables 4.2.6.8 and 6.1.1.4'
N N 0.0061 0.0033 'International Tables Vol C Tables 4.2.6.8 and 6.1.1.4'
S S 0.1246 0.1234 'International Tables Vol C Tables 4.2.6.8 and 6.1.1.4'

loop_
_geom_angle_atom_site_label_1
_geom_angle_atom_site_label_2
_geom_angle_atom_site_label_3
_geom_angle
_geom_angle_site_symmetry_1
_geom_angle_site_symmetry_3
_geom_angle_publ_flag
Cu2 Br1 Cu1 136.38(14) 2_545 . ?
Cu3 Br1 Cu1 66.27(12) . . ?
Cu3 Br1 Cu2 70.14(12) . 2_545 ?
Cu3 Br2 Cu1 70.79(13) . . ?
Cu3 Br3 Cu2 73.69(13) . 2_545 ?
Br1 Cu1 Cu3 52.97(10) . . ?
Br2 Cu1 Br1 105.99(13) . . ?
Br2 Cu1 Cu3 53.13(11) . . ?
S1 Cu1 Br1 101.7(2) . . ?
S1 Cu1 Br2 125.8(2) . . ?
S1 Cu1 Cu3 128.1(2) . . ?
S1 Cu1 S4 116.1(3) . . ?
S4 Cu1 Br1 87.91(18) . . ?
S4 Cu1 Br2 110.7(2) . . ?
S4 Cu1 Cu3 108.0(2) . . ?
Br1 Cu2 Cu3 51.99(10) 2 2 ?
Br3 Cu2 Br1 103.45(13) 2 2 ?
Br3 Cu2 Cu3 51.47(10) 2 2 ?
S2 Cu2 Br1 88.37(18) 1_454 2 ?
S2 Cu2 Br3 114.8(2) 1_454 2 ?
S2 Cu2 Cu3 108.71(19) 1_454 2 ?
S3 Cu2 Br1 105.5(2) . 2 ?
S3 Cu2 Br3 121.1(2) . 2 ?
S3 Cu2 Cu3 129.0(2) . 2 ?
S3 Cu2 S2 116.2(3) . 1_454 ?
Br1 Cu3 Cu1 60.76(12) . . ?
Br1 Cu3 Cu2 57.87(11) . 2_545 ?
Br2 Cu3 Br1 116.72(16) . . ?
Br2 Cu3 Br3 130.53(17) . . ?
Br2 Cu3 Cu1 56.09(12) . . ?
Br2 Cu3 Cu2 174.25(17) . 2_545 ?
Br3 Cu3 Br1 112.72(15) . . ?
Br3 Cu3 Cu1 173.23(18) . . ?
Br3 Cu3 Cu2 54.84(11) . 2_545 ?
Cu1 Cu3 Cu2 118.61(15) . 2_545 ?
C1 S1 Cu1 112.6(8) . . ?
C9 S2 Cu2 111.9(9) . 1_656 ?
C17 S3 Cu2 114.8(8) . . ?
C25 S4 Cu1 112.3(8) . . ?
C1 N1 C15 121(2) . . ?
C1 N1 C16 121(2) . . ?
C16 N1 C15 117.5(18) . . ?
C7 N2 C8 116.6(18) . . ?
C9 N2 C7 122.2(19) . . ?
C9 N2 C8 121.2(18) . . ?
C17 N3 C31 120.9(18) . . ?
C17 N3 C32 120.9(19) . . ?
C32 N3 C31 118.1(17) . . ?
C23 N4 C24 118.1(17) . . ?
C25 N4 C23 121.5(17) . . ?
C25 N4 C24 120.1(19) . . ?
N1 C1 S1 121.9(19) . . ?
N1 C1 C2 117(2) . . ?
C2 C1 S1 120.6(15) . . ?
C3 C2 C1 120(2) . . ?
C7 C2 C1 123.2(19) . . ?
C7 C2 C3 117(2) . . ?
C4 C3 C2 120(2) . . ?
C3 C4 C5 123(2) . . ?
C4 C5 C6 120(2) . . ?
C7 C6 C5 116(2) . . ?
C2 C7 N2 118(2) . . ?
C2 C7 C6 125(2) . . ?
C6 C7 N2 117(2) . . ?
N2 C9 S2 122.0(17) . . ?
N2 C9 C10 118(2) . . ?
C10 C9 S2 120.1(18) . . ?
C11 C10 C9 120(2) . . ?
C15 C10 C9 121(2) . . ?
C15 C10 C11 119(2) . . ?
C12 C11 C10 122(2) . . ?
C11 C12 C13 120(2) . . ?
C12 C13 C14 120(2) . . ?
C15 C14 C13 118(3) . . ?
C10 C15 N1 121(2) . . ?
C14 C15 N1 117(2) . . ?
C14 C15 C10 121(2) . . ?
N3 C17 S3 122.5(17) . . ?
N3 C17 C18 117.6(18) . . ?
C18 C17 S3 119.9(14) . . ?
C19 C18 C17 122(2) . . ?
C23 C18 C17 121(2) . . ?
C23 C18 C19 117(2) . . ?
C20 C19 C18 119(2) . . ?
C21 C20 C19 123(2) . . ?
C20 C21 C22 120(2) . . ?
C23 C22 C21 119(2) . . ?
C18 C23 N4 118(2) . . ?
C22 C23 N4 120(2) . . ?
C22 C23 C18 122(2) . . ?
N4 C25 S4 121.7(17) . . ?
N4 C25 C26 117.5(19) . . ?
C26 C25 S4 120.8(15) . . ?
C27 C26 C25 118(2) . . ?
C31 C26 C25 122(2) . . ?
C31 C26 C27 120(2) . . ?
C26 C27 C28 118(2) . . ?
C29 C28 C27 121(3) . . ?
C28 C29 C30 121(2) . . ?
C31 C30 C29 116(3) . . ?
C26 C31 N3 120.8(18) . . ?
C26 C31 C30 124(2) . . ?
C30 C31 N3 116(2) . . ?
N5 C33 C34 179(3) . . ?

loop_
_geom_bond_atom_site_label_1
_geom_bond_atom_site_label_2
_geom_bond_distance
_geom_bond_site_symmetry_2
_geom_bond_publ_flag
Br1 Cu1 2.670(4) . ?
Br1 Cu2 2.626(4) 2_545 ?
Br1 Cu3 2.443(4) . ?
Br2 Cu1 2.462(4) . ?
Br2 Cu3 2.373(4) . ?
Br3 Cu2 2.484(4) 2_545 ?
Br3 Cu3 2.377(4) . ?
Cu1 Cu3 2.802(5) . ?
Cu1 S1 2.250(7) . ?
Cu1 S4 2.299(6) . ?
Cu2 Cu3 2.916(4) 2 ?
Cu2 S2 2.292(7) 1_454 ?
Cu2 S3 2.262(6) . ?
S1 C1 1.68(2) . ?
S2 C9 1.67(2) . ?
S3 C17 1.68(2) . ?
S4 C25 1.68(2) . ?
N1 C1 1.34(3) . ?
N1 C15 1.45(3) . ?
N1 C16 1.43(3) . ?
N2 C7 1.45(3) . ?
N2 C8 1.50(3) . ?
N2 C9 1.36(3) . ?
N3 C17 1.32(3) . ?
N3 C31 1.48(3) . ?
N3 C32 1.47(3) . ?
N4 C23 1.44(3) . ?
N4 C24 1.48(3) . ?
N4 C25 1.34(3) . ?
C1 C2 1.47(3) . ?
C2 C3 1.40(3) . ?
C2 C7 1.38(3) . ?
C3 C4 1.37(3) . ?
C4 C5 1.38(4) . ?
C5 C6 1.42(3) . ?
C6 C7 1.40(4) . ?
C9 C10 1.47(3) . ?
C10 C11 1.39(3) . ?
C10 C15 1.38(4) . ?
C11 C12 1.33(4) . ?
C12 C13 1.38(4) . ?
C13 C14 1.42(4) . ?
C14 C15 1.38(4) . ?
C17 C18 1.48(3) . ?
C18 C19 1.43(3) . ?
C18 C23 1.40(4) . ?
C19 C20 1.37(3) . ?
C20 C21 1.34(4) . ?
C21 C22 1.39(3) . ?
C22 C23 1.39(3) . ?
C25 C26 1.50(3) . ?
C26 C27 1.41(3) . ?
C26 C31 1.33(3) . ?
C27 C28 1.41(4) . ?
C28 C29 1.31(4) . ?
C29 C30 1.44(4) . ?
C30 C31 1.37(3) . ?
N5 C33 1.15(3) . ?
C33 C34 1.45(4) . ?

loop_
_geom_torsion_atom_site_label_1
_geom_torsion_atom_site_label_2
_geom_torsion_atom_site_label_3
_geom_torsion_atom_site_label_4
_geom_torsion
_geom_torsion_site_symmetry_1
_geom_torsion_site_symmetry_2
_geom_torsion_site_symmetry_3
_geom_torsion_site_symmetry_4
_geom_torsion_publ_flag
Cu1 S1 C1 N1 170.9(17) . . . . ?
Cu1 S1 C1 C2 -7(2) . . . . ?
Cu1 S4 C25 N4 174.9(18) . . . . ?
Cu1 S4 C25 C26 -3(2) . . . . ?
Cu2 S2 C9 N2 176.2(16) 1_656 . . . ?
Cu2 S2 C9 C10 -4(2) 1_656 . . . ?
Cu2 S3 C17 N3 172.7(17) . . . . ?
Cu2 S3 C17 C18 -10(2) . . . . ?
S1 C1 C2 C3 -70(2) . . . . ?
S1 C1 C2 C7 105(2) . . . . ?
S2 C9 C10 C11 -70(3) . . . . ?
S2 C9 C10 C15 109(2) . . . . ?
S3 C17 C18 C19 -65(3) . . . . ?
S3 C17 C18 C23 112(2) . . . . ?
S4 C25 C26 C27 -63(3) . . . . ?
S4 C25 C26 C31 115(2) . . . . ?
N1 C1 C2 C3 112(2) . . . . ?
N1 C1 C2 C7 -73(3) . . . . ?
N2 C9 C10 C11 110(2) . . . . ?
N2 C9 C10 C15 -71(3) . . . . ?
N3 C17 C18 C19 113(2) . . . . ?
N3 C17 C18 C23 -70(3) . . . . ?
N4 C25 C26 C27 120(2) . . . . ?
N4 C25 C26 C31 -62(3) . . . . ?
C1 N1 C15 C10 69(3) . . . . ?
C1 N1 C15 C14 -116(3) . . . . ?
C1 C2 C3 C4 177.0(19) . . . . ?
C1 C2 C7 N2 4(3) . . . . ?
C1 C2 C7 C6 -175(2) . . . . ?
C2 C3 C4 C5 -4(3) . . . . ?
C3 C2 C7 N2 178.9(18) . . . . ?
C3 C2 C7 C6 0(3) . . . . ?
C3 C4 C5 C6 3(4) . . . . ?
C4 C5 C6 C7 -2(3) . . . . ?
C5 C6 C7 N2 -179.0(19) . . . . ?
C5 C6 C7 C2 0(3) . . . . ?
C7 N2 C9 S2 179.2(16) . . . . ?
C7 N2 C9 C10 -1(3) . . . . ?
C7 C2 C3 C4 2(3) . . . . ?
C8 N2 C7 C2 -113(2) . . . . ?
C8 N2 C7 C6 66(3) . . . . ?
C8 N2 C9 S2 1(3) . . . . ?
C8 N2 C9 C10 -179(2) . . . . ?
C9 N2 C7 C2 68(3) . . . . ?
C9 N2 C7 C6 -113(3) . . . . ?
C9 C10 C11 C12 175(2) . . . . ?
C9 C10 C15 N1 2(4) . . . . ?
C9 C10 C15 C14 -173(2) . . . . ?
C10 C11 C12 C13 2(4) . . . . ?
C11 C10 C15 N1 -180(2) . . . . ?
C11 C10 C15 C14 6(4) . . . . ?
C11 C12 C13 C14 -2(4) . . . . ?
C12 C13 C14 C15 3(4) . . . . ?
C13 C14 C15 N1 180(2) . . . . ?
C13 C14 C15 C10 -5(4) . . . . ?
C15 N1 C1 S1 -177.3(17) . . . . ?
C15 N1 C1 C2 0(3) . . . . ?
C15 C10 C11 C12 -4(4) . . . . ?
C16 N1 C1 S1 3(3) . . . . ?
C16 N1 C1 C2 -180(2) . . . . ?
C16 N1 C15 C10 -111(3) . . . . ?
C16 N1 C15 C14 64(3) . . . . ?
C17 N3 C31 C26 73(3) . . . . ?
C17 N3 C31 C30 -112(2) . . . . ?
C17 C18 C19 C20 175.8(18) . . . . ?
C17 C18 C23 N4 1(3) . . . . ?
C17 C18 C23 C22 -176.7(18) . . . . ?
C18 C19 C20 C21 0(3) . . . . ?
C19 C18 C23 N4 177.5(16) . . . . ?
C19 C18 C23 C22 0(3) . . . . ?
C19 C20 C21 C22 2(3) . . . . ?
C20 C21 C22 C23 -2(3) . . . . ?
C21 C22 C23 N4 -176.0(18) . . . . ?
C21 C22 C23 C18 2(3) . . . . ?
C23 N4 C25 S4 171.8(18) . . . . ?
C23 N4 C25 C26 -11(3) . . . . ?
C23 C18 C19 C20 -1(3) . . . . ?
C24 N4 C23 C18 -109(2) . . . . ?
C24 N4 C23 C22 68(3) . . . . ?
C24 N4 C25 S4 -2(3) . . . . ?
C24 N4 C25 C26 175(2) . . . . ?
C25 N4 C23 C18 77(3) . . . . ?
C25 N4 C23 C22 -106(3) . . . . ?
C25 C26 C27 C28 180(2) . . . . ?
C25 C26 C31 N3 -2(3) . . . . ?
C25 C26 C31 C30 -177(2) . . . . ?
C26 C27 C28 C29 -5(4) . . . . ?
C27 C26 C31 N3 175.5(18) . . . . ?
C27 C26 C31 C30 1(3) . . . . ?
C27 C28 C29 C30 4(4) . . . . ?
C28 C29 C30 C31 -2(4) . . . . ?
C29 C30 C31 N3 -176(2) . . . . ?
C29 C30 C31 C26 -1(3) . . . . ?
C31 N3 C17 S3 176.5(17) . . . . ?
C31 N3 C17 C18 -1(3) . . . . ?
C31 C26 C27 C28 2(3) . . . . ?
C32 N3 C17 S3 -2(3) . . . . ?
C32 N3 C17 C18 180(2) . . . . ?
C32 N3 C31 C26 -108(2) . . . . ?
C32 N3 C31 C30 67(3) . . . . ?
